data_7719500
loop_
_publ_author_name
'Cao, Qing-Ling'
'Zhong, Wen-He'
'Zhu, Jie-Yu'
'Shi, Cai-Hong'
'Zhao, Jia-Jia'
'Chen, Li-Zhuang'

_publ_section_title
;
 High photoluminescence quantum yield modulation of zero-dimensional
 organic-inorganic Mn(II) metal halides by substituent modification.
;
_journal_issue 42
_journal_name_full 'Dalton transactions (Cambridge, England : 2003)'
_journal_page_first 15801
_journal_page_last 15807
_journal_paper_doi 10.1039/d5dt01992c
_journal_volume 54
_journal_year 2025
_chemical_formula_moiety 'Br4 Mn, 2(C11 H18 P)'
_chemical_formula_sum 'C22 H36 Br4 Mn P2'
_chemical_formula_weight 737.03
_space_group_crystal_system trigonal
_space_group_IT_number 167
_space_group_name_Hall '-R 3 2"c'
_space_group_name_H-M_alt 'R -3 c :H'
_atom_sites_solution_hydrogens geom
_atom_sites_solution_primary iterative
_atom_sites_solution_secondary difmap
_audit_block_doi 10.5517/ccdc.csd.cc2khsb6
_audit_creation_date 2025-02-28
_audit_creation_method
;
Olex2 1.2
(compiled 2018.05.29 svn.r3508 for OlexSys, GUI svn.r5506)
;
_audit_update_record
;
2025-03-03 deposited with the CCDC.	2025-09-23 downloaded from the CCDC.
;
_cell_angle_alpha 90.00
_cell_angle_beta 90.00
_cell_angle_gamma 120.00
_cell_formula_units_Z 18
_cell_length_a 19.7180(6)
_cell_length_b 19.7180(6)
_cell_length_c 41.613(2)
_cell_measurement_reflns_used 9572
_cell_measurement_temperature 296(2)
_cell_measurement_theta_max 24.199
_cell_measurement_theta_min 2.292
_cell_volume 14011.5(9)
_computing_cell_refinement 'SAINT V8.40B (?, 2016)'
_computing_data_reduction 'SAINT V8.40B (?, 2016)'
_computing_molecular_graphics 'Olex2 (Dolomanov et al., 2009)'
_computing_publication_material 'Olex2 (Dolomanov et al., 2009)'
_computing_structure_refinement 'XH (Sheldrick, 2008)'
_computing_structure_solution 'olex2.solve (Bourhis et al., 2015)'
_diffrn_ambient_temperature 296.15
_diffrn_measured_fraction_theta_full 0.996
_diffrn_measured_fraction_theta_max 0.996
_diffrn_measurement_device_type 'CCD area detector'
_diffrn_measurement_method 'phi and omega scans'
_diffrn_radiation_monochromator graphite
_diffrn_radiation_type MoK\a
_diffrn_radiation_wavelength 0.71073
_diffrn_reflns_av_R_equivalents 0.0570
_diffrn_reflns_av_unetI/netI 0.0242
_diffrn_reflns_limit_h_max 21
_diffrn_reflns_limit_h_min -25
_diffrn_reflns_limit_k_max 25
_diffrn_reflns_limit_k_min -25
_diffrn_reflns_limit_l_max 53
_diffrn_reflns_limit_l_min -54
_diffrn_reflns_number 55008
_diffrn_reflns_theta_full 27.63
_diffrn_reflns_theta_max 27.63
_diffrn_reflns_theta_min 2.58
_diffrn_source 'fine-focus sealed tube'
_exptl_absorpt_coefficient_mu 5.667
_exptl_absorpt_correction_T_max 0.4123
_exptl_absorpt_correction_T_min 0.3824
_exptl_crystal_colour 'clear greenish colourless'
_exptl_crystal_colour_lustre clear
_exptl_crystal_colour_modifier greenish
_exptl_crystal_colour_primary colourless
_exptl_crystal_density_diffrn 1.572
_exptl_crystal_density_method 'not measured'
_exptl_crystal_description block
_exptl_crystal_F_000 6534
_exptl_crystal_size_max 0.21
_exptl_crystal_size_mid 0.2
_exptl_crystal_size_min 0.19
_refine_diff_density_max 2.311
_refine_diff_density_min -1.340
_refine_diff_density_rms 0.123
_refine_ls_extinction_method none
_refine_ls_goodness_of_fit_ref 1.027
_refine_ls_hydrogen_treatment constr
_refine_ls_matrix_type full
_refine_ls_number_parameters 136
_refine_ls_number_reflns 3628
_refine_ls_number_restraints 0
_refine_ls_restrained_S_all 1.027
_refine_ls_R_factor_all 0.0934
_refine_ls_R_factor_gt 0.0567
_refine_ls_shift/su_max 0.001
_refine_ls_shift/su_mean 0.000
_refine_ls_structure_factor_coef Fsqd
_refine_ls_weighting_details 'calc w=1/[\s^2^(Fo^2^)+(0.1145P)^2^+93.7134P] where P=(Fo^2^+2Fc^2^)/3'
_refine_ls_weighting_scheme calc
_refine_ls_wR_factor_gt 0.1767
_refine_ls_wR_factor_ref 0.2082
_reflns_number_gt 2343
_reflns_number_total 3628
_reflns_threshold_expression >2sigma(I)
_cod_data_source_file d5dt01992c2.cif
_cod_data_source_block 1_a_CCDC1
_cod_depositor_comments 'Adding full bibliography for 7719499--7719501.cif.'
_cod_original_cell_volume 14011.6(10)
_cod_original_sg_symbol_H-M 'R -3 c'
_cod_database_code 7719500
_olex2_refinement_description
;
1. Fixed Uiso
 At 1.2 times of:
  All C(H) groups, All C(H,H) groups
 At 1.5 times of:
  All C(H,H,H) groups
2.a Secondary CH2 refined with riding coordinates:
 C4(H4A,H4B)
2.b Aromatic/amide H refined with riding coordinates:
 C10(H10), C9(H9), C6(H6), C7(H7)
2.c Idealised Me refined as rotating group:
 C2(H2A,H2B,H2C), C11(H11A,H11B,H11C), C3(H3A,H3B,H3C), C1(H1A,H1B,H1C)
;
_olex2_submission_special_instructions 'No special instructions were received'

loop_
_space_group_symop_id
_space_group_symop_operation_xyz
1 'x, y, z'
2 '-y, x-y, z'
3 '-x+y, -x, z'
4 'x-y, -y, -z+1/2'
5 '-x, -x+y, -z+1/2'
6 'y, x, -z+1/2'
7 'x+2/3, y+1/3, z+1/3'
8 '-y+2/3, x-y+1/3, z+1/3'
9 '-x+y+2/3, -x+1/3, z+1/3'
10 'x-y+2/3, -y+1/3, -z+5/6'
11 '-x+2/3, -x+y+1/3, -z+5/6'
12 'y+2/3, x+1/3, -z+5/6'
13 'x+1/3, y+2/3, z+2/3'
14 '-y+1/3, x-y+2/3, z+2/3'
15 '-x+y+1/3, -x+2/3, z+2/3'
16 'x-y+1/3, -y+2/3, -z+7/6'
17 '-x+1/3, -x+y+2/3, -z+7/6'
18 'y+1/3, x+2/3, -z+7/6'
19 '-x, -y, -z'
20 'y, -x+y, -z'
21 'x-y, x, -z'
22 '-x+y, y, z-1/2'
23 'x, x-y, z-1/2'
24 '-y, -x, z-1/2'
25 '-x+2/3, -y+1/3, -z+1/3'
26 'y+2/3, -x+y+1/3, -z+1/3'
27 'x-y+2/3, x+1/3, -z+1/3'
28 '-x+y+2/3, y+1/3, z-1/6'
29 'x+2/3, x-y+1/3, z-1/6'
30 '-y+2/3, -x+1/3, z-1/6'
31 '-x+1/3, -y+2/3, -z+2/3'
32 'y+1/3, -x+y+2/3, -z+2/3'
33 'x-y+1/3, x+2/3, -z+2/3'
34 '-x+y+1/3, y+2/3, z+1/6'
35 'x+1/3, x-y+2/3, z+1/6'
36 '-y+1/3, -x+2/3, z+1/6'

loop_
_atom_site_label
_atom_site_type_symbol
_atom_site_fract_x
_atom_site_fract_y
_atom_site_fract_z
_atom_site_U_iso_or_equiv
_atom_site_adp_type
_atom_site_occupancy
_atom_site_calc_flag
_atom_site_disorder_assembly
_atom_site_disorder_group
_atom_site_site_symmetry_order
_atom_site_refinement_flags_posn
_atom_site_refinement_flags_adp
_atom_site_refinement_flags_occupancy
Br2 Br 0.63115(4) 0.60494(5) 0.373580(17) 0.0684(3) Uani 1 d . . 1 . . .
Mn1 Mn 0.59304(6) 0.6667 0.4167 0.0458(3) Uani 1 d . . 2 S T P
Br1 Br 0.57499(7) 0.76891(5) 0.39173(2) 0.0915(4) Uani 1 d . . 1 . . .
P1 P 0.28144(10) 0.44538(10) 0.49646(4) 0.0549(4) Uani 1 d . . 1 . . .
C2 C 0.3692(4) 0.4871(5) 0.51875(17) 0.0699(19) Uani 1 d . . 1 . . .
H2A H 0.3757 0.4462 0.5281 0.105 Uiso 1 calc . . 1 GR . .
H2B H 0.3671 0.5195 0.5355 0.105 Uiso 1 calc . . 1 GR . .
H2C H 0.4126 0.5183 0.5048 0.105 Uiso 1 calc . . 1 GR . .
C4 C 0.1984(4) 0.3842(4) 0.52184(16) 0.0618(16) Uani 1 d . . 1 . . .
H4A H 0.1509 0.3631 0.5091 0.074 Uiso 1 calc . . 1 R . .
H4B H 0.2034 0.3404 0.5295 0.074 Uiso 1 calc . . 1 R . .
C5 C 0.1907(4) 0.4267(4) 0.55006(15) 0.0569(15) Uani 1 d . . 1 . . .
C10 C 0.1384(4) 0.4556(5) 0.55047(18) 0.0703(19) Uani 1 d . . 1 . . .
H10 H 0.1081 0.4494 0.5324 0.084 Uiso 1 calc . . 1 R . .
C9 C 0.1313(4) 0.4922(5) 0.57668(19) 0.0716(19) Uani 1 d . . 1 . . .
H9 H 0.0953 0.5097 0.5763 0.086 Uiso 1 calc . . 1 R . .
C8 C 0.1755(4) 0.5043(4) 0.60365(17) 0.0645(17) Uani 1 d . . 1 . . .
C11 C 0.1668(6) 0.5463(6) 0.6336(2) 0.095(3) Uani 1 d . . 1 . . .
H11A H 0.1361 0.5700 0.6281 0.143 Uiso 1 calc . . 1 GR . .
H11B H 0.2177 0.5860 0.6408 0.143 Uiso 1 calc . . 1 GR . .
H11C H 0.1413 0.5089 0.6505 0.143 Uiso 1 calc . . 1 GR . .
C3 C 0.2717(5) 0.5240(5) 0.4802(2) 0.083(2) Uani 1 d . . 1 . . .
H3A H 0.3125 0.5521 0.4648 0.124 Uiso 1 calc . . 1 GR . .
H3B H 0.2759 0.5588 0.4972 0.124 Uiso 1 calc . . 1 GR . .
H3C H 0.2217 0.5033 0.4700 0.124 Uiso 1 calc . . 1 GR . .
C1 C 0.2848(5) 0.3858(5) 0.46565(17) 0.0710(19) Uani 1 d . . 1 . . .
H1A H 0.3245 0.4178 0.4504 0.107 Uiso 1 calc . . 1 GR . .
H1B H 0.2349 0.3589 0.4550 0.107 Uiso 1 calc . . 1 GR . .
H1C H 0.2967 0.3482 0.4747 0.107 Uiso 1 calc . . 1 GR . .
C6 C 0.2336(4) 0.4381(4) 0.57769(15) 0.0605(16) Uani 1 d . . 1 . . .
H6 H 0.2685 0.4193 0.5786 0.073 Uiso 1 calc . . 1 R . .
C7 C 0.2264(4) 0.4762(4) 0.60365(16) 0.0654(17) Uani 1 d . . 1 . . .
H7 H 0.2568 0.4832 0.6218 0.078 Uiso 1 calc . . 1 R . .

loop_
_atom_site_aniso_label
_atom_site_aniso_U_11
_atom_site_aniso_U_22
_atom_site_aniso_U_33
_atom_site_aniso_U_23
_atom_site_aniso_U_13
_atom_site_aniso_U_12
Br2 0.0675(5) 0.0765(5) 0.0659(5) -0.0174(3) -0.0073(3) 0.0395(4)
Mn1 0.0473(5) 0.0457(6) 0.0439(6) 0.0017(5) 0.0008(2) 0.0229(3)
Br1 0.1252(8) 0.0815(6) 0.0866(6) 0.0070(4) -0.0128(5) 0.0659(6)
P1 0.0550(9) 0.0554(9) 0.0461(8) 0.0000(7) -0.0105(7) 0.0216(7)
C2 0.057(4) 0.080(5) 0.058(4) 0.006(3) -0.014(3) 0.023(4)
C4 0.051(3) 0.064(4) 0.058(4) -0.003(3) -0.009(3) 0.020(3)
C5 0.049(3) 0.064(4) 0.054(3) 0.010(3) -0.001(3) 0.026(3)
C10 0.056(4) 0.099(5) 0.064(4) 0.020(4) -0.002(3) 0.045(4)
C9 0.067(4) 0.089(5) 0.077(5) 0.022(4) 0.011(4) 0.053(4)
C8 0.067(4) 0.066(4) 0.066(4) 0.012(3) 0.011(3) 0.037(3)
C11 0.112(7) 0.102(7) 0.089(6) 0.002(5) 0.015(5) 0.067(6)
C3 0.087(6) 0.082(5) 0.080(5) 0.015(4) -0.014(4) 0.043(4)
C1 0.072(4) 0.072(5) 0.055(4) -0.008(3) -0.006(3) 0.026(4)
C6 0.064(4) 0.081(5) 0.053(3) 0.003(3) -0.007(3) 0.049(4)
C7 0.072(4) 0.080(5) 0.056(4) 0.001(3) -0.009(3) 0.046(4)

loop_
_atom_type_symbol
_atom_type_description
_atom_type_scat_dispersion_real
_atom_type_scat_dispersion_imag
_atom_type_scat_source
C C 0.0033 0.0016 'International Tables Vol C Tables 4.2.6.8 and 6.1.1.4'
H H 0.0000 0.0000 'International Tables Vol C Tables 4.2.6.8 and 6.1.1.4'
Br Br -0.2901 2.4595 'International Tables Vol C Tables 4.2.6.8 and 6.1.1.4'
Mn Mn 0.3368 0.7283 'International Tables Vol C Tables 4.2.6.8 and 6.1.1.4'
P P 0.1023 0.0942 'International Tables Vol C Tables 4.2.6.8 and 6.1.1.4'

loop_
_geom_angle_atom_site_label_1
_geom_angle_atom_site_label_2
_geom_angle_atom_site_label_3
_geom_angle
_geom_angle_site_symmetry_1
_geom_angle_site_symmetry_3
_geom_angle_publ_flag
Br2 Mn1 Br2 113.64(6) 10_565 . ?
Br1 Mn1 Br2 107.97(3) . 10_565 ?
Br1 Mn1 Br2 107.97(3) 10_565 . ?
Br1 Mn1 Br2 107.56(3) 10_565 10_565 ?
Br1 Mn1 Br2 107.56(3) . . ?
Br1 Mn1 Br1 112.24(7) . 10_565 ?
C2 P1 C4 110.7(3) . . ?
C2 P1 C3 107.5(4) . . ?
C3 P1 C4 110.2(4) . . ?
C1 P1 C2 109.8(4) . . ?
C1 P1 C4 107.6(3) . . ?
C1 P1 C3 111.0(4) . . ?
C5 C4 P1 113.3(5) . . ?
C10 C5 C4 122.5(6) . . ?
C6 C5 C4 121.4(6) . . ?
C6 C5 C10 116.0(6) . . ?
C9 C10 C5 121.3(7) . . ?
C10 C9 C8 121.7(7) . . ?
C9 C8 C11 121.4(7) . . ?
C9 C8 C7 117.6(7) . . ?
C7 C8 C11 121.0(7) . . ?
C7 C6 C5 121.8(6) . . ?
C6 C7 C8 121.5(6) . . ?

loop_
_geom_bond_atom_site_label_1
_geom_bond_atom_site_label_2
_geom_bond_distance
_geom_bond_site_symmetry_2
_geom_bond_publ_flag
Br2 Mn1 2.4850(10) . ?
Mn1 Br2 2.4851(10) 10_565 ?
Mn1 Br1 2.4466(10) 10_565 ?
Mn1 Br1 2.4465(10) . ?
P1 C2 1.763(7) . ?
P1 C4 1.811(7) . ?
P1 C3 1.786(8) . ?
P1 C1 1.762(7) . ?
C4 C5 1.494(10) . ?
C5 C10 1.406(10) . ?
C5 C6 1.378(9) . ?
C10 C9 1.354(11) . ?
C9 C8 1.367(11) . ?
C8 C11 1.555(11) . ?
C8 C7 1.368(10) . ?
C6 C7 1.363(10) . ?

loop_
_geom_torsion_atom_site_label_1
_geom_torsion_atom_site_label_2
_geom_torsion_atom_site_label_3
_geom_torsion_atom_site_label_4
_geom_torsion
_geom_torsion_site_symmetry_1
_geom_torsion_site_symmetry_2
_geom_torsion_site_symmetry_3
_geom_torsion_site_symmetry_4
_geom_torsion_publ_flag
P1 C4 C5 C10 99.4(7) . . . . ?
P1 C4 C5 C6 -82.2(8) . . . . ?
C2 P1 C4 C5 57.2(6) . . . . ?
C4 C5 C10 C9 178.4(7) . . . . ?
C4 C5 C6 C7 -179.4(7) . . . . ?
C5 C10 C9 C8 1.4(12) . . . . ?
C5 C6 C7 C8 0.7(12) . . . . ?
C10 C5 C6 C7 -0.9(11) . . . . ?
C10 C9 C8 C11 -179.9(8) . . . . ?
C10 C9 C8 C7 -1.6(12) . . . . ?
C9 C8 C7 C6 0.6(11) . . . . ?
C11 C8 C7 C6 178.9(8) . . . . ?
C3 P1 C4 C5 -61.5(6) . . . . ?
C1 P1 C4 C5 177.3(5) . . . . ?
C6 C5 C10 C9 -0.1(11) . . . . ?
